data_7156077
loop_
_publ_author_name
'Vejlegaard, Kim'
'Wegeberg, Christina'
'McKee, Vickie'
'Wengel, Jesper'

_publ_section_title
;
 Novel conformationally constrained 2'-C-methylribonucleosides: synthesis
 and incorporation into oligonucleotides.
;
_journal_issue 8
_journal_name_full 'Organic &amp; biomolecular chemistry'
_journal_page_first 1312
_journal_page_last 1321
_journal_paper_doi 10.1039/c7ob02663c
_journal_volume 16
_journal_year 2018
_chemical_absolute_configuration ad
_chemical_formula_moiety 'C12 H16 N2 O8 S'
_chemical_formula_sum 'C12 H16 N2 O8 S'
_chemical_formula_weight 348.33
_space_group_crystal_system tetragonal
_space_group_IT_number 92
_space_group_name_Hall 'P 4abw 2nw'
_space_group_name_H-M_alt 'P 41 21 2'
_symmetry_space_group_name_Hall 'P 4abw 2nw'
_symmetry_space_group_name_H-M 'P 41 21 2'
_atom_sites_solution_hydrogens geom
_atom_sites_solution_primary dual
_atom_sites_solution_secondary difmap
_audit_creation_method SHELXL-2016/6
_audit_update_record
;
2017-10-10 deposited with the CCDC.
2018-01-24 downloaded from the CCDC.
;
_cell_angle_alpha 90
_cell_angle_beta 90
_cell_angle_gamma 90
_cell_formula_units_Z 8
_cell_length_a 8.79100(10)
_cell_length_b 8.79100(10)
_cell_length_c 38.3254(8)
_cell_measurement_reflns_used 4620
_cell_measurement_temperature 100(2)
_cell_measurement_theta_max 76.0340
_cell_measurement_theta_min 4.6180
_cell_volume 2961.85(8)
_computing_cell_refinement 'CrysAlisPro 1.171.39.12b (Rigaku OD, 2015)'
_computing_data_collection 'CrysAlisPro 1.171.39.12b (Rigaku OD, 2015)'
_computing_data_reduction 'CrysAlisPro 1.171.39.12b (Rigaku OD, 2015)'
_computing_molecular_graphics 'Mercury (Macrae at al., 2008)'
_computing_publication_material 'PublCIF (Westrip, 2010)'
_computing_structure_refinement 'SHELXL-2016/6 (Sheldrick, 2016)'
_computing_structure_solution 'SHELXT 2014/5 (Sheldrick, 2014)'
_diffrn_ambient_environment N~2~
_diffrn_ambient_temperature 100.00(14)
_diffrn_detector 'CCD plate'
_diffrn_detector_area_resol_mean 5.2923
_diffrn_detector_type AtlasS2
_diffrn_measured_fraction_theta_full 1.000
_diffrn_measured_fraction_theta_max 0.983
_diffrn_measurement_device 'four-circle diffractometer'
_diffrn_measurement_device_type 'XtaLAB Synergy, Dualflex, AtlasS2'
_diffrn_measurement_method '\w scans'
_diffrn_radiation_monochromator mirror
_diffrn_radiation_probe x-ray
_diffrn_radiation_type 'Cu K\a'
_diffrn_radiation_wavelength 1.54184
_diffrn_reflns_av_R_equivalents 0.0358
_diffrn_reflns_av_unetI/netI 0.0346
_diffrn_reflns_Laue_measured_fraction_full 1.000
_diffrn_reflns_Laue_measured_fraction_max 0.983
_diffrn_reflns_limit_h_max 10
_diffrn_reflns_limit_h_min -8
_diffrn_reflns_limit_k_max 8
_diffrn_reflns_limit_k_min -11
_diffrn_reflns_limit_l_max 35
_diffrn_reflns_limit_l_min -47
_diffrn_reflns_number 11649
_diffrn_reflns_point_group_measured_fraction_full 1.000
_diffrn_reflns_point_group_measured_fraction_max 0.974
_diffrn_reflns_theta_full 67.684
_diffrn_reflns_theta_max 76.861
_diffrn_reflns_theta_min 4.615
_diffrn_source 'micro-focus sealed X-ray tube'
_diffrn_source_type 'PhotonJet (Cu) X-ray Source'
_exptl_absorpt_coefficient_mu 2.387
_exptl_absorpt_correction_T_max 1.000
_exptl_absorpt_correction_T_min 0.953
_exptl_absorpt_correction_type gaussian
_exptl_absorpt_process_details
; 
CrysAlisPro 1.171.39.12b (Rigaku Oxford Diffraction, 2015) 
Numerical absorption correction based on gaussian integration over 
   a multifaceted crystal model 
Empirical absorption correction using spherical harmonics, 
 implemented in SCALE3 ABSPACK scaling algorithm. 
;
_exptl_crystal_colour colourless
_exptl_crystal_density_diffrn 1.562
_exptl_crystal_description cube
_exptl_crystal_F_000 1456
_exptl_crystal_recrystallization_method 'Re-crystallisation from solvent: acetone/pet ether'
_exptl_crystal_size_max 0.058
_exptl_crystal_size_mid 0.039
_exptl_crystal_size_min 0.024
_refine_diff_density_max 0.375
_refine_diff_density_min -0.400
_refine_diff_density_rms 0.059
_refine_ls_abs_structure_details
; 
 Flack x determined using 959 quotients [(I+)-(I-)]/[(I+)+(I-)] 
 (Parsons, Flack and Wagner, Acta Cryst. B69 (2013) 249-259). 
;
_refine_ls_abs_structure_Flack 0.009(12)
_refine_ls_extinction_method none
_refine_ls_goodness_of_fit_ref 1.042
_refine_ls_hydrogen_treatment constr
_refine_ls_matrix_type full
_refine_ls_number_parameters 210
_refine_ls_number_reflns 3045
_refine_ls_number_restraints 0
_refine_ls_restrained_S_all 1.042
_refine_ls_R_factor_all 0.0519
_refine_ls_R_factor_gt 0.0465
_refine_ls_shift/su_max 0.001
_refine_ls_shift/su_mean 0.000
_refine_ls_structure_factor_coef Fsqd
_refine_ls_weighting_details 'w=1/[\s^2^(Fo^2^)+(0.0520P)^2^+2.8799P] where P=(Fo^2^+2Fc^2^)/3'
_refine_ls_weighting_scheme calc
_refine_ls_wR_factor_gt 0.1111
_refine_ls_wR_factor_ref 0.1146
_reflns_Friedel_coverage 0.609
_reflns_Friedel_fraction_full 1.000
_reflns_Friedel_fraction_max 0.959
_reflns_number_gt 2807
_reflns_number_total 3045
_reflns_threshold_expression 'I > 2\s(I)'
_cod_data_source_file c7ob02663c2.cif
_cod_data_source_block Compound_6a_JWE1
_cod_depositor_comments 'Adding full bibliography for 7156077--7156078.cif.'
_cod_original_cell_volume 2961.85(9)
_cod_database_code 7156077
_shelx_shelxl_version_number 2016/6
_shelx_space_group_comment
; 
The symmetry employed for this shelxl refinement is uniquely defined 
by the following loop, which should always be used as a source of 
symmetry information in preference to the above space-group names. 
They are only intended as comments. 
;
_shelx_estimated_absorpt_t_min 0.874
_shelx_estimated_absorpt_t_max 0.945

loop_
_space_group_symop_operation_xyz
'x, y, z'
'-x, -y, z+1/2'
'-y+1/2, x+1/2, z+1/4'
'y+1/2, -x+1/2, z+3/4'
'-x+1/2, y+1/2, -z+1/4'
'x+1/2, -y+1/2, -z+3/4'
'y, x, -z'
'-y, -x, -z+1/2'

loop_
_atom_site_label
_atom_site_type_symbol
_atom_site_fract_x
_atom_site_fract_y
_atom_site_fract_z
_atom_site_U_iso_or_equiv
_atom_site_adp_type
_atom_site_occupancy
_atom_site_site_symmetry_order
_atom_site_calc_flag
_atom_site_refinement_flags_posn
_atom_site_refinement_flags_adp
S1 S 0.22706(12) 0.55684(12) 0.70315(2) 0.0277(2) Uani 1 1 d . .
O1 O 0.4557(3) 0.2564(3) 0.65668(6) 0.0246(6) Uani 1 1 d . .
O2 O 0.7648(3) 0.4342(3) 0.70236(7) 0.0270(6) Uani 1 1 d . .
H2A H 0.830659 0.494270 0.694468 0.040 Uiso 1 1 calc R U
O3 O 0.7440(3) 0.1499(3) 0.66897(6) 0.0249(6) Uani 1 1 d . .
O4 O 0.3913(3) 0.6350(3) 0.52335(6) 0.0304(7) Uani 1 1 d . .
O5 O 0.6619(3) 0.2302(3) 0.56199(7) 0.0279(6) Uani 1 1 d . .
O6 O 0.3933(3) 0.5035(3) 0.71188(7) 0.0273(6) Uani 1 1 d . .
O7 O 0.2421(4) 0.7172(4) 0.69916(8) 0.0372(7) Uani 1 1 d . .
O8 O 0.1682(4) 0.4694(4) 0.67496(7) 0.0375(8) Uani 1 1 d . .
N1 N 0.5203(4) 0.3615(4) 0.60209(7) 0.0204(7) Uani 1 1 d . .
N2 N 0.5294(4) 0.4380(3) 0.54405(7) 0.0197(6) Uani 1 1 d . .
H2 H 0.568336 0.427175 0.523041 0.024 Uiso 1 1 calc R U
C1 C 0.5655(4) 0.2506(4) 0.62944(9) 0.0217(8) Uani 1 1 d . .
H1 H 0.569361 0.145818 0.619326 0.026 Uiso 1 1 calc R U
C2 C 0.7166(5) 0.2863(4) 0.64848(9) 0.0213(8) Uani 1 1 d . .
C3 C 0.6595(4) 0.3993(4) 0.67603(9) 0.0222(8) Uani 1 1 d . .
H3 H 0.615272 0.492920 0.665211 0.027 Uiso 1 1 calc R U
C4 C 0.5368(5) 0.2905(4) 0.68884(9) 0.0226(8) Uani 1 1 d . .
C5 C 0.4269(5) 0.3415(5) 0.71657(9) 0.0255(8) Uani 1 1 d . .
H5A H 0.331751 0.281583 0.714909 0.031 Uiso 1 1 calc R U
H5B H 0.471627 0.324335 0.739944 0.031 Uiso 1 1 calc R U
C6 C 0.6336(5) 0.1506(5) 0.69702(9) 0.0268(8) Uani 1 1 d . .
H6A H 0.684078 0.160573 0.720008 0.032 Uiso 1 1 calc R U
H6B H 0.571407 0.056772 0.696845 0.032 Uiso 1 1 calc R U
C7 C 0.8539(5) 0.3253(5) 0.62760(10) 0.0257(8) Uani 1 1 d . .
H7A H 0.882083 0.238317 0.612953 0.038 Uiso 1 1 calc R U
H7B H 0.938292 0.349785 0.643345 0.038 Uiso 1 1 calc R U
H7C H 0.831888 0.413300 0.612756 0.038 Uiso 1 1 calc R U
C8 C 0.4169(4) 0.4745(5) 0.60823(9) 0.0223(8) Uani 1 1 d . .
H8 H 0.376042 0.484585 0.631054 0.027 Uiso 1 1 calc R U
C9 C 0.3705(5) 0.5720(5) 0.58337(9) 0.0242(8) Uani 1 1 d . .
H9 H 0.300340 0.650744 0.588760 0.029 Uiso 1 1 calc R U
C10 C 0.4285(4) 0.5554(4) 0.54861(9) 0.0226(8) Uani 1 1 d . .
C11 C 0.5759(4) 0.3357(4) 0.56895(9) 0.0194(7) Uani 1 1 d . .
C12 C 0.1235(5) 0.5165(6) 0.74088(10) 0.0352(10) Uani 1 1 d . .
H12A H 0.018330 0.551102 0.737931 0.053 Uiso 1 1 calc R U
H12B H 0.169605 0.569148 0.760788 0.053 Uiso 1 1 calc R U
H12C H 0.124457 0.406556 0.745121 0.053 Uiso 1 1 calc R U

loop_
_atom_site_aniso_label
_atom_site_aniso_U_11
_atom_site_aniso_U_22
_atom_site_aniso_U_33
_atom_site_aniso_U_23
_atom_site_aniso_U_13
_atom_site_aniso_U_12
S1 0.0268(5) 0.0335(6) 0.0230(4) -0.0007(4) 0.0001(4) -0.0011(4)
O1 0.0266(14) 0.0306(15) 0.0167(11) 0.0015(10) -0.0031(10) -0.0046(12)
O2 0.0272(14) 0.0308(15) 0.0229(12) 0.0012(11) -0.0033(11) -0.0086(12)
O3 0.0292(16) 0.0224(14) 0.0232(12) 0.0057(10) -0.0035(11) 0.0028(12)
O4 0.0418(19) 0.0324(17) 0.0169(12) 0.0021(11) -0.0031(11) 0.0155(13)
O5 0.0337(16) 0.0251(15) 0.0248(13) -0.0005(11) -0.0016(11) 0.0110(13)
O6 0.0277(15) 0.0279(16) 0.0263(13) -0.0014(11) -0.0007(11) -0.0034(11)
O7 0.0357(18) 0.0333(17) 0.0426(17) 0.0050(14) -0.0010(14) 0.0043(14)
O8 0.0318(17) 0.055(2) 0.0255(14) -0.0061(14) -0.0049(12) -0.0026(15)
N1 0.0250(17) 0.0208(16) 0.0153(13) 0.0007(12) -0.0025(12) 0.0012(13)
N2 0.0232(16) 0.0212(15) 0.0148(13) 0.0015(12) -0.0004(12) 0.0056(13)
C1 0.027(2) 0.0198(19) 0.0182(16) 0.0019(14) -0.0041(15) 0.0013(16)
C2 0.026(2) 0.0178(19) 0.0204(16) 0.0041(14) -0.0015(15) 0.0021(15)
C3 0.023(2) 0.024(2) 0.0199(17) -0.0001(14) -0.0051(15) -0.0014(15)
C4 0.026(2) 0.0236(19) 0.0181(16) 0.0010(14) -0.0056(15) -0.0026(16)
C5 0.028(2) 0.027(2) 0.0218(17) 0.0035(16) -0.0015(16) -0.0001(17)
C6 0.030(2) 0.029(2) 0.0217(17) 0.0027(16) -0.0018(16) -0.0028(17)
C7 0.027(2) 0.024(2) 0.0261(18) 0.0010(15) -0.0027(16) 0.0013(17)
C8 0.0227(19) 0.025(2) 0.0193(16) -0.0043(14) -0.0012(14) 0.0032(15)
C9 0.026(2) 0.026(2) 0.0202(17) -0.0037(15) -0.0022(15) 0.0084(16)
C10 0.0240(19) 0.0242(19) 0.0197(16) -0.0012(15) -0.0046(15) 0.0033(15)
C11 0.0216(18) 0.0180(18) 0.0185(16) 0.0000(13) -0.0033(14) 0.0006(15)
C12 0.032(2) 0.042(3) 0.031(2) -0.0054(18) 0.0049(17) -0.006(2)

loop_
_atom_type_symbol
_atom_type_description
_atom_type_scat_dispersion_real
_atom_type_scat_dispersion_imag
_atom_type_scat_source
C C 0.0181 0.0091 'International Tables Vol C Tables 4.2.6.8 and 6.1.1.4'
H H 0.0000 0.0000 'International Tables Vol C Tables 4.2.6.8 and 6.1.1.4'
N N 0.0311 0.0180 'International Tables Vol C Tables 4.2.6.8 and 6.1.1.4'
O O 0.0492 0.0322 'International Tables Vol C Tables 4.2.6.8 and 6.1.1.4'
S S 0.3331 0.5567 'International Tables Vol C Tables 4.2.6.8 and 6.1.1.4'

loop_
_exptl_crystal_face_index_h
_exptl_crystal_face_index_k
_exptl_crystal_face_index_l
_exptl_crystal_face_perp_dist
6 -1 2 0.0142
-6 1 -2 0.0132
1 2 23 0.0203
-1 -2 -23 0.0253
3 5 -2 0.0125
-3 -5 2 0.0115

loop_
_geom_angle_atom_site_label_1
_geom_angle_atom_site_label_2
_geom_angle_atom_site_label_3
_geom_angle
O8 S1 O7 119.1(2)
O8 S1 O6 109.81(18)
O7 S1 O6 103.42(18)
O8 S1 C12 109.3(2)
O7 S1 C12 109.8(2)
O6 S1 C12 104.36(19)
C1 O1 C4 107.2(3)
C6 O3 C2 106.6(3)
C5 O6 S1 120.2(2)
C8 N1 C11 120.9(3)
C8 N1 C1 122.2(3)
C11 N1 C1 116.6(3)
C10 N2 C11 126.6(3)
O1 C1 N1 108.3(3)
O1 C1 C2 103.2(3)
N1 C1 C2 115.4(3)
O3 C2 C7 110.2(3)
O3 C2 C3 102.5(3)
C7 C2 C3 119.1(3)
O3 C2 C1 103.3(3)
C7 C2 C1 119.3(3)
C3 C2 C1 100.1(3)
O2 C3 C4 111.9(3)
O2 C3 C2 114.9(3)
C4 C3 C2 92.7(3)
O1 C4 C5 110.2(3)
O1 C4 C3 101.7(3)
C5 C4 C3 119.7(3)
O1 C4 C6 106.3(3)
C5 C4 C6 116.9(3)
C3 C4 C6 100.2(3)
O6 C5 C4 109.4(3)
O3 C6 C4 103.0(3)
C9 C8 N1 122.9(3)
C8 C9 C10 119.0(4)
O4 C10 N2 119.7(3)
O4 C10 C9 125.1(4)
N2 C10 C9 115.1(3)
O5 C11 N2 121.9(3)
O5 C11 N1 122.9(3)
N2 C11 N1 115.2(3)

loop_
_geom_bond_atom_site_label_1
_geom_bond_atom_site_label_2
_geom_bond_distance
S1 O8 1.423(3)
S1 O7 1.424(3)
S1 O6 1.571(3)
S1 C12 1.745(4)
O1 C1 1.423(4)
O1 C4 1.455(4)
O2 C3 1.403(4)
O3 C6 1.448(5)
O3 C2 1.453(4)
O4 C10 1.239(4)
O5 C11 1.225(5)
O6 C5 1.466(5)
N1 C8 1.367(5)
N1 C11 1.380(4)
N1 C1 1.485(4)
N2 C10 1.372(5)
N2 C11 1.374(4)
C1 C2 1.548(5)
C2 C7 1.489(5)
C2 C3 1.534(5)
C3 C4 1.523(5)
C4 C5 1.505(5)
C4 C6 1.528(6)
C8 C9 1.345(5)
C9 C10 1.434(5)

loop_
_geom_hbond_atom_site_label_D
_geom_hbond_atom_site_label_H
_geom_hbond_atom_site_label_A
_geom_hbond_distance_DH
_geom_hbond_distance_HA
_geom_hbond_distance_DA
_geom_hbond_angle_DHA
_geom_hbond_site_symmetry_A
O2 H2A O5 0.84 2.09 2.737(4) 133.5 5_656
N2 H2 O4 0.88 1.90 2.775(4) 174.2 7_556
C8 H8 O8 0.95 2.49 3.365(5) 153.6 .
C7 H7B O8 0.98 2.58 3.540(5) 166.3 1_655
C7 H7C O3 0.98 2.50 3.474(5) 172.9 5_656
C5 H5A O4 0.99 2.39 3.357(5) 165.4 5_546
C5 H5B O2 0.99 2.49 3.467(5) 169.9 8_666
C9 H9 O1 0.95 2.44 3.316(5) 153.1 5_556
C12 H12B O7 0.98 2.47 3.427(6) 165.4 8_666
C12 H12C O4 0.98 2.49 3.400(6) 153.7 5_546

loop_
_exptl_oxdiff_crystal_face_indexfrac_h
_exptl_oxdiff_crystal_face_indexfrac_k
_exptl_oxdiff_crystal_face_indexfrac_l
_exptl_oxdiff_crystal_face_x
_exptl_oxdiff_crystal_face_y
_exptl_oxdiff_crystal_face_z
5.9967 -1.0003 2.0097 0.2784 0.3905 -0.9554
-5.9967 1.0003 -2.0097 -0.2784 -0.3905 0.9554
0.9951 1.9992 23.0026 -0.5577 -0.5767 -0.6039
-0.9951 -1.9992 -23.0026 0.5577 0.5767 0.6039
2.9956 4.9988 -1.9932 0.6213 -0.6472 -0.4936
-2.9956 -4.9988 1.9932 -0.6213 0.6472 0.4936
